data_7115522
loop_
_publ_author_name
'Michael H. Holthausen'
'Tayseer Mahdi'
'Christoph Schlepphorst'
'Lindsay J. Hounjet'
'Jan J. Weigand'
'Douglas W. Stephan'

_publ_section_title
;
 Frustrated Lewis pair-mediated C-O or C-H bond activation of ethers
;
_journal_name_full Chem.Commun.
_journal_page_first 10038
_journal_paper_doi 10.1039/C4cc01922A
_journal_volume 50
_journal_year 2014
_chemical_formula_moiety 'C31 H26 P, C F3 O3 S'
_chemical_formula_sum 'C32 H26 F3 O3 P S'
_chemical_formula_weight 578.56
_chemical_name_systematic
;
 ?
;
_space_group_IT_number 9
_symmetry_cell_setting monoclinic
_symmetry_space_group_name_Hall 'C -2yc'
_symmetry_space_group_name_H-M 'C 1 c 1'
_atom_sites_solution_hydrogens geom
_atom_sites_solution_primary direct
_atom_sites_solution_secondary difmap
_audit_creation_method SHELXL-97
_cell_angle_alpha 90.00
_cell_angle_beta 92.2710(10)
_cell_angle_gamma 90.00
_cell_formula_units_Z 4
_cell_length_a 10.6205(7)
_cell_length_b 16.6690(11)
_cell_length_c 15.7534(11)
_cell_measurement_reflns_used 900
_cell_measurement_temperature 153(2)
_cell_measurement_theta_max 22.5
_cell_measurement_theta_min 1
_cell_volume 2786.7(3)
_computing_cell_refinement 'APEX2(Bruker AXS, 2007)'
_computing_data_collection 'APEX2(Bruker AXS, 2007)'
_computing_data_reduction 'SAINT,SADABS (Bruker AXS, 2007 )'
_computing_molecular_graphics
;
ORTEP3,L.J. Farrugia, J. Appl. Cryst. (1997) 30, 565
;
_computing_structure_refinement
;
SHELXL-97, G. M. Sheldrick, Acta Cryst. (2008) A64, 112-122
;
_computing_structure_solution
;
SHELXS-97 , G. M. Sheldrick, Acta Cryst. (2008) A64, 112-122
;
_diffrn_ambient_temperature 153(1)
_diffrn_detector_area_resol_mean 80
_diffrn_measured_fraction_theta_full 1.000
_diffrn_measured_fraction_theta_max 1.000
_diffrn_measurement_device_type 'CCD area detector'
_diffrn_measurement_method 'Omega and Phi scans'
_diffrn_radiation_monochromator graphite
_diffrn_radiation_source 'rotating anode'
_diffrn_radiation_type MoK\a
_diffrn_radiation_wavelength 0.71073
_diffrn_reflns_av_R_equivalents 0.0253
_diffrn_reflns_av_sigmaI/netI 0.0357
_diffrn_reflns_limit_h_max 13
_diffrn_reflns_limit_h_min -13
_diffrn_reflns_limit_k_max 21
_diffrn_reflns_limit_k_min -21
_diffrn_reflns_limit_l_max 20
_diffrn_reflns_limit_l_min -19
_diffrn_reflns_number 10908
_diffrn_reflns_theta_full 27.87
_diffrn_reflns_theta_max 27.87
_diffrn_reflns_theta_min 2.28
_exptl_absorpt_coefficient_mu 0.227
_exptl_absorpt_correction_T_max 0.9955
_exptl_absorpt_correction_T_min 0.9668
_exptl_absorpt_correction_type multi-scan
_exptl_absorpt_process_details
; 
 Corrections were done with the SADABS program, utilizing the none merged
 raw data obtained from the integration process. Integration and final cell
 refinement were done with SAINT.

 SADABS reports ratio of Tmin/Tmax =   0.820579

;
_exptl_crystal_colour colourless
_exptl_crystal_density_diffrn 1.379
_exptl_crystal_density_method 'not measured'
_exptl_crystal_description plate
_exptl_crystal_F_000 1200
_exptl_crystal_size_max 0.15
_exptl_crystal_size_mid 0.04
_exptl_crystal_size_min 0.02
_refine_diff_density_max 0.548
_refine_diff_density_min -0.225
_refine_diff_density_rms 0.043
_refine_ls_abs_structure_details 'Flack H D (1983), Acta Cryst. A39, 876-881'
_refine_ls_abs_structure_Flack -0.04(5)
_refine_ls_extinction_method none
_refine_ls_goodness_of_fit_ref 1.033
_refine_ls_hydrogen_treatment noref
_refine_ls_matrix_type full
_refine_ls_number_parameters 365
_refine_ls_number_reflns 5983
_refine_ls_number_restraints 2
_refine_ls_restrained_S_all 1.033
_refine_ls_R_factor_all 0.0407
_refine_ls_R_factor_gt 0.0343
_refine_ls_shift/su_max 0.000
_refine_ls_shift/su_mean 0.000
_refine_ls_structure_factor_coef Fsqd
_refine_ls_weighting_details 'calc w=1/[\s^2^(Fo^2^)+(0.0427P)^2^+0.6205P] where P=(Fo^2^+2Fc^2^)/3'
_refine_ls_weighting_scheme calc
_refine_ls_wR_factor_gt 0.0786
_refine_ls_wR_factor_ref 0.0816
_reflns_number_gt 5407
_reflns_number_total 5983
_reflns_threshold_expression >2sigma(I)
_cod_data_source_file c4cc01922a2.cif
_cod_data_source_block sad[Ph2PH-Trt][OTf]
_cod_original_sg_symbol_H-M Cc
_cod_database_code 7115522

loop_
_symmetry_equiv_pos_as_xyz
'x, y, z'
'x, -y, z+1/2'
'x+1/2, y+1/2, z'
'x+1/2, -y+1/2, z+1/2'

loop_
_atom_site_label
_atom_site_type_symbol
_atom_site_fract_x
_atom_site_fract_y
_atom_site_fract_z
_atom_site_U_iso_or_equiv
_atom_site_adp_type
_atom_site_occupancy
_atom_site_symmetry_multiplicity
_atom_site_calc_flag
_atom_site_refinement_flags
C32 C -0.0456(2) 0.33538(14) 0.22761(16) 0.0327(5) Uani 1 1 d .
O1 O -0.09280(14) 0.45226(9) 0.12598(10) 0.0319(4) Uani 1 1 d .
O2 O 0.07834(16) 0.36432(10) 0.09406(11) 0.0379(4) Uani 1 1 d .
O3 O 0.10104(15) 0.45707(9) 0.21282(11) 0.0367(4) Uani 1 1 d .
F1 F -0.13612(13) 0.29203(8) 0.18728(9) 0.0414(4) Uani 1 1 d .
F2 F -0.09713(16) 0.36953(10) 0.29450(10) 0.0513(4) Uani 1 1 d .
F3 F 0.04265(14) 0.28414(9) 0.25578(11) 0.0506(4) Uani 1 1 d .
S1 S 0.01889(5) 0.41076(3) 0.15705(3) 0.02583(12) Uani 1 1 d .
C1 C 0.52964(19) 0.41556(12) 0.03844(13) 0.0226(4) Uani 1 1 d .
C2 C 0.42843(19) 0.39676(12) -0.03222(13) 0.0254(4) Uani 1 1 d .
C3 C 0.3780(2) 0.31969(13) -0.04186(15) 0.0298(5) Uani 1 1 d .
H3 H 0.4003 0.2793 -0.0015 0.036 Uiso 1 1 calc R
C4 C 0.2950(2) 0.30135(15) -0.11025(16) 0.0359(5) Uani 1 1 d .
H4 H 0.2614 0.2487 -0.1161 0.043 Uiso 1 1 calc R
C5 C 0.2620(2) 0.35972(17) -0.16933(16) 0.0425(6) Uani 1 1 d .
H5 H 0.2058 0.3473 -0.2159 0.051 Uiso 1 1 calc R
C6 C 0.3108(2) 0.43586(16) -0.16058(16) 0.0402(6) Uani 1 1 d .
H6 H 0.2875 0.4761 -0.2010 0.048 Uiso 1 1 calc R
C7 C 0.3941(2) 0.45444(14) -0.09276(14) 0.0328(5) Uani 1 1 d .
H7 H 0.4279 0.5071 -0.0878 0.039 Uiso 1 1 calc R
C8 C 0.5606(2) 0.50608(12) 0.04169(13) 0.0270(5) Uani 1 1 d .
C9 C 0.6730(2) 0.54028(12) 0.02085(14) 0.0304(5) Uani 1 1 d .
H9 H 0.7404 0.5068 0.0047 0.036 Uiso 1 1 calc R
C10 C 0.6901(3) 0.62387(14) 0.02308(16) 0.0406(6) Uani 1 1 d .
H10 H 0.7687 0.6467 0.0093 0.049 Uiso 1 1 calc R
C11 C 0.5919(3) 0.67247(15) 0.04546(18) 0.0473(7) Uani 1 1 d .
H11 H 0.6017 0.7291 0.0454 0.057 Uiso 1 1 calc R
C12 C 0.4795(3) 0.63883(15) 0.06787(19) 0.0500(8) Uani 1 1 d .
H12 H 0.4122 0.6725 0.0838 0.060 Uiso 1 1 calc R
C13 C 0.4636(2) 0.55626(15) 0.06740(17) 0.0391(6) Uani 1 1 d .
H13 H 0.3866 0.5337 0.0846 0.047 Uiso 1 1 calc R
C14 C 0.5004(2) 0.38819(13) 0.13021(14) 0.0249(4) Uani 1 1 d .
C15 C 0.5920(2) 0.40148(13) 0.19449(14) 0.0274(5) Uani 1 1 d .
H15 H 0.6688 0.4271 0.1815 0.033 Uiso 1 1 calc R
C16 C 0.5722(2) 0.37781(15) 0.27680(15) 0.0356(5) Uani 1 1 d .
H16 H 0.6357 0.3867 0.3200 0.043 Uiso 1 1 calc R
C17 C 0.4603(3) 0.34120(18) 0.29679(16) 0.0452(6) Uani 1 1 d .
H17 H 0.4478 0.3232 0.3530 0.054 Uiso 1 1 calc R
C18 C 0.3660(2) 0.33105(17) 0.23375(17) 0.0441(6) Uani 1 1 d .
H18 H 0.2877 0.3078 0.2474 0.053 Uiso 1 1 calc R
C19 C 0.3863(2) 0.35484(15) 0.15068(15) 0.0340(5) Uani 1 1 d .
H19 H 0.3215 0.3481 0.1079 0.041 Uiso 1 1 calc R
C20 C 0.64753(17) 0.24885(11) 0.01694(13) 0.0218(4) Uani 1 1 d .
C21 C 0.6229(2) 0.21088(13) 0.09314(14) 0.0269(5) Uani 1 1 d .
H21 H 0.6155 0.2415 0.1436 0.032 Uiso 1 1 calc R
C22 C 0.6094(2) 0.12863(14) 0.09526(16) 0.0330(5) Uani 1 1 d .
H22 H 0.5925 0.1027 0.1473 0.040 Uiso 1 1 calc R
C23 C 0.6201(2) 0.08350(13) 0.02201(17) 0.0365(6) Uani 1 1 d .
H23 H 0.6098 0.0269 0.0239 0.044 Uiso 1 1 calc R
C24 C 0.6457(2) 0.12039(13) -0.05314(16) 0.0356(5) Uani 1 1 d .
H24 H 0.6538 0.0892 -0.1031 0.043 Uiso 1 1 calc R
C25 C 0.6599(2) 0.20316(12) -0.05660(14) 0.0283(5) Uani 1 1 d .
H25 H 0.6779 0.2286 -0.1087 0.034 Uiso 1 1 calc R
C26 C 0.7318(2) 0.37849(12) -0.09087(13) 0.0231(4) Uani 1 1 d .
C27 C 0.6581(2) 0.37751(13) -0.16603(14) 0.0278(5) Uani 1 1 d .
H27 H 0.5708 0.3655 -0.1647 0.033 Uiso 1 1 calc R
C28 C 0.7119(3) 0.39388(15) -0.24247(15) 0.0380(6) Uani 1 1 d .
H28 H 0.6618 0.3926 -0.2938 0.046 Uiso 1 1 calc R
C29 C 0.8376(3) 0.41192(15) -0.24421(17) 0.0432(6) Uani 1 1 d .
H29 H 0.8737 0.4239 -0.2969 0.052 Uiso 1 1 calc R
C30 C 0.9125(3) 0.41292(17) -0.17058(18) 0.0438(6) Uani 1 1 d .
H30 H 0.9997 0.4252 -0.1731 0.053 Uiso 1 1 calc R
C31 C 0.8613(2) 0.39615(14) -0.09323(16) 0.0342(5) Uani 1 1 d .
H31 H 0.9126 0.3965 -0.0425 0.041 Uiso 1 1 calc R
P1 P 0.67128(4) 0.35574(3) 0.01052(3) 0.01978(11) Uani 1 1 d .
H1 H 0.757(2) 0.3746(13) 0.0617(14) 0.022(6) Uiso 1 1 d .

loop_
_atom_site_aniso_label
_atom_site_aniso_U_11
_atom_site_aniso_U_22
_atom_site_aniso_U_33
_atom_site_aniso_U_23
_atom_site_aniso_U_13
_atom_site_aniso_U_12
C32 0.0320(11) 0.0323(12) 0.0331(13) 0.0048(10) -0.0085(10) -0.0024(9)
O1 0.0335(8) 0.0256(8) 0.0358(9) 0.0023(6) -0.0079(7) 0.0005(6)
O2 0.0413(9) 0.0320(9) 0.0406(10) -0.0049(7) 0.0064(8) 0.0028(7)
O3 0.0355(9) 0.0317(9) 0.0417(10) -0.0032(7) -0.0121(7) -0.0054(7)
F1 0.0406(8) 0.0307(7) 0.0518(9) 0.0088(6) -0.0120(7) -0.0118(6)
F2 0.0618(10) 0.0568(10) 0.0356(9) 0.0021(7) 0.0063(8) -0.0068(8)
F3 0.0469(9) 0.0410(9) 0.0625(10) 0.0245(7) -0.0157(7) 0.0039(7)
S1 0.0276(3) 0.0205(2) 0.0288(3) 0.0001(2) -0.0064(2) -0.0013(2)
C1 0.0220(9) 0.0235(10) 0.0221(10) -0.0007(8) -0.0019(8) 0.0035(8)
C2 0.0218(9) 0.0307(11) 0.0234(11) -0.0040(8) -0.0021(8) 0.0058(8)
C3 0.0239(10) 0.0335(12) 0.0317(12) -0.0007(9) -0.0007(9) 0.0013(9)
C4 0.0306(11) 0.0372(13) 0.0394(14) -0.0119(11) -0.0051(10) 0.0002(10)
C5 0.0375(13) 0.0540(16) 0.0345(14) -0.0143(12) -0.0158(11) 0.0081(12)
C6 0.0423(14) 0.0474(15) 0.0297(13) -0.0035(11) -0.0131(11) 0.0193(11)
C7 0.0385(12) 0.0339(12) 0.0255(12) -0.0034(9) -0.0054(10) 0.0078(10)
C8 0.0387(12) 0.0206(10) 0.0211(10) -0.0022(8) -0.0077(9) 0.0047(9)
C9 0.0433(12) 0.0213(10) 0.0263(12) -0.0011(9) -0.0016(10) 0.0049(10)
C10 0.0639(17) 0.0254(12) 0.0322(14) 0.0004(10) -0.0024(12) -0.0073(11)
C11 0.078(2) 0.0186(11) 0.0437(15) -0.0050(10) -0.0176(14) 0.0073(12)
C12 0.0625(18) 0.0312(13) 0.0546(17) -0.0152(12) -0.0169(14) 0.0228(13)
C13 0.0389(13) 0.0344(13) 0.0430(15) -0.0095(11) -0.0090(11) 0.0108(10)
C14 0.0265(10) 0.0260(11) 0.0224(11) -0.0036(8) 0.0022(8) 0.0061(8)
C15 0.0284(11) 0.0273(11) 0.0266(12) -0.0037(8) 0.0003(9) 0.0017(8)
C16 0.0399(13) 0.0417(13) 0.0248(12) -0.0026(10) -0.0039(10) 0.0101(11)
C17 0.0510(16) 0.0613(18) 0.0240(12) 0.0079(12) 0.0094(11) 0.0085(13)
C18 0.0348(13) 0.0596(17) 0.0388(15) 0.0040(13) 0.0125(11) -0.0036(12)
C19 0.0269(11) 0.0485(14) 0.0269(12) -0.0023(10) 0.0031(9) 0.0018(10)
C20 0.0215(10) 0.0178(9) 0.0258(10) -0.0011(8) -0.0014(8) 0.0022(7)
C21 0.0298(11) 0.0253(11) 0.0256(11) 0.0010(8) 0.0021(9) -0.0019(9)
C22 0.0387(13) 0.0276(11) 0.0326(13) 0.0069(9) 0.0017(10) -0.0057(10)
C23 0.0461(13) 0.0175(10) 0.0457(15) 0.0005(10) -0.0011(11) -0.0025(10)
C24 0.0514(15) 0.0206(11) 0.0345(13) -0.0061(9) -0.0030(11) 0.0014(10)
C25 0.0386(12) 0.0234(11) 0.0228(11) 0.0010(8) 0.0009(9) 0.0047(9)
C26 0.0303(11) 0.0185(10) 0.0207(10) 0.0005(8) 0.0017(8) -0.0007(8)
C27 0.0331(11) 0.0269(11) 0.0231(11) -0.0006(8) -0.0010(9) 0.0035(9)
C28 0.0527(15) 0.0396(14) 0.0219(12) 0.0060(9) 0.0051(10) 0.0064(11)
C29 0.0585(17) 0.0400(14) 0.0325(14) 0.0070(11) 0.0173(12) 0.0000(12)
C30 0.0350(13) 0.0510(16) 0.0468(16) -0.0025(12) 0.0183(12) -0.0082(11)
C31 0.0319(12) 0.0382(14) 0.0326(13) -0.0045(10) 0.0002(10) -0.0056(10)
P1 0.0210(2) 0.0197(2) 0.0184(2) 0.0005(2) -0.00155(18) 0.0005(2)

loop_
_atom_type_symbol
_atom_type_description
_atom_type_scat_dispersion_real
_atom_type_scat_dispersion_imag
_atom_type_scat_source
C C 0.0033 0.0016 'International Tables Vol C Tables 4.2.6.8 and 6.1.1.4'
H H 0.0000 0.0000 'International Tables Vol C Tables 4.2.6.8 and 6.1.1.4'
O O 0.0106 0.0060 'International Tables Vol C Tables 4.2.6.8 and 6.1.1.4'
F F 0.0171 0.0103 'International Tables Vol C Tables 4.2.6.8 and 6.1.1.4'
P P 0.1023 0.0942 'International Tables Vol C Tables 4.2.6.8 and 6.1.1.4'
S S 0.1246 0.1234 'International Tables Vol C Tables 4.2.6.8 and 6.1.1.4'

loop_
_geom_angle_atom_site_label_1
_geom_angle_atom_site_label_2
_geom_angle_atom_site_label_3
_geom_angle
F3 C32 F2 108.4(2)
F3 C32 F1 107.10(19)
F2 C32 F1 107.2(2)
F3 C32 S1 111.57(17)
F2 C32 S1 111.23(16)
F1 C32 S1 111.15(16)
O2 S1 O3 116.24(11)
O2 S1 O1 113.92(11)
O3 S1 O1 114.89(9)
O2 S1 C32 103.70(11)
O3 S1 C32 103.32(10)
O1 S1 C32 102.29(10)
C8 C1 C2 111.23(16)
C8 C1 C14 107.76(16)
C2 C1 C14 116.71(17)
C8 C1 P1 110.88(14)
C2 C1 P1 105.35(13)
C14 C1 P1 104.68(13)
C7 C2 C3 118.12(19)
C7 C2 C1 120.52(19)
C3 C2 C1 121.09(18)
C2 C3 C4 120.8(2)
C2 C3 H3 119.6
C4 C3 H3 119.6
C5 C4 C3 120.0(2)
C5 C4 H4 120.0
C3 C4 H4 120.0
C6 C5 C4 119.8(2)
C6 C5 H5 120.1
C4 C5 H5 120.1
C5 C6 C7 120.4(2)
C5 C6 H6 119.8
C7 C6 H6 119.8
C2 C7 C6 120.8(2)
C2 C7 H7 119.6
C6 C7 H7 119.6
C9 C8 C13 118.5(2)
C9 C8 C1 125.64(19)
C13 C8 C1 115.8(2)
C8 C9 C10 121.2(2)
C8 C9 H9 119.4
C10 C9 H9 119.4
C11 C10 C9 119.4(3)
C11 C10 H10 120.3
C9 C10 H10 120.3
C10 C11 C12 119.9(2)
C10 C11 H11 120.0
C12 C11 H11 120.0
C11 C12 C13 120.6(2)
C11 C12 H12 119.7
C13 C12 H12 119.7
C12 C13 C8 120.3(3)
C12 C13 H13 119.8
C8 C13 H13 119.8
C19 C14 C15 119.2(2)
C19 C14 C1 122.83(19)
C15 C14 C1 117.93(19)
C16 C15 C14 120.6(2)
C16 C15 H15 119.7
C14 C15 H15 119.7
C15 C16 C17 120.3(2)
C15 C16 H16 119.8
C17 C16 H16 119.8
C16 C17 C18 119.4(2)
C16 C17 H17 120.3
C18 C17 H17 120.3
C17 C18 C19 120.2(2)
C17 C18 H18 119.9
C19 C18 H18 119.9
C14 C19 C18 120.2(2)
C14 C19 H19 119.9
C18 C19 H19 119.9
C21 C20 C25 119.65(18)
C21 C20 P1 121.97(16)
C25 C20 P1 118.31(15)
C22 C21 C20 119.8(2)
C22 C21 H21 120.1
C20 C21 H21 120.1
C21 C22 C23 120.5(2)
C21 C22 H22 119.8
C23 C22 H22 119.8
C24 C23 C22 120.1(2)
C24 C23 H23 120.0
C22 C23 H23 120.0
C23 C24 C25 120.3(2)
C23 C24 H24 119.8
C25 C24 H24 119.8
C24 C25 C20 119.7(2)
C24 C25 H25 120.2
C20 C25 H25 120.2
C27 C26 C31 119.7(2)
C27 C26 P1 123.24(17)
C31 C26 P1 117.01(17)
C28 C27 C26 120.1(2)
C28 C27 H27 119.9
C26 C27 H27 119.9
C29 C28 C27 119.9(2)
C29 C28 H28 120.1
C27 C28 H28 120.1
C28 C29 C30 121.0(2)
C28 C29 H29 119.5
C30 C29 H29 119.5
C29 C30 C31 120.3(2)
C29 C30 H30 119.9
C31 C30 H30 119.9
C30 C31 C26 119.0(2)
C30 C31 H31 120.5
C26 C31 H31 120.5
C26 P1 C20 108.43(10)
C26 P1 C1 114.71(9)
C20 P1 C1 113.44(9)
C26 P1 H1 104.5(10)
C20 P1 H1 108.5(10)
C1 P1 H1 106.7(10)

loop_
_geom_bond_atom_site_label_1
_geom_bond_atom_site_label_2
_geom_bond_distance
C32 F3 1.331(3)
C32 F2 1.334(3)
C32 F1 1.342(3)
C32 S1 1.829(2)
O1 S1 1.4419(16)
O2 S1 1.4255(18)
O3 S1 1.4381(16)
C1 C8 1.545(3)
C1 C2 1.549(3)
C1 C14 1.559(3)
C1 P1 1.872(2)
C2 C7 1.393(3)
C2 C3 1.398(3)
C3 C4 1.398(3)
C3 H3 0.9500
C4 C5 1.382(4)
C4 H4 0.9500
C5 C6 1.376(4)
C5 H5 0.9500
C6 C7 1.395(3)
C6 H6 0.9500
C7 H7 0.9500
C8 C9 1.375(3)
C8 C13 1.399(3)
C9 C10 1.405(3)
C9 H9 0.9500
C10 C11 1.378(4)
C10 H10 0.9500
C11 C12 1.378(4)
C11 H11 0.9500
C12 C13 1.387(4)
C12 H12 0.9500
C13 H13 0.9500
C14 C19 1.383(3)
C14 C15 1.394(3)
C15 C16 1.380(3)
C15 H15 0.9500
C16 C17 1.384(4)
C16 H16 0.9500
C17 C18 1.392(4)
C17 H17 0.9500
C18 C19 1.392(4)
C18 H18 0.9500
C19 H19 0.9500
C20 C21 1.391(3)
C20 C25 1.397(3)
C20 P1 1.8030(19)
C21 C22 1.379(3)
C21 H21 0.9500
C22 C23 1.386(3)
C22 H22 0.9500
C23 C24 1.371(4)
C23 H23 0.9500
C24 C25 1.389(3)
C24 H24 0.9500
C25 H25 0.9500
C26 C27 1.393(3)
C26 C31 1.409(3)
C26 P1 1.786(2)
C27 C28 1.380(3)
C27 H27 0.9500
C28 C29 1.369(4)
C28 H28 0.9500
C29 C30 1.381(4)
C29 H29 0.9500
C30 C31 1.383(4)
C30 H30 0.9500
C31 H31 0.9500
P1 H1 1.23(2)
